data_2216614
loop_
_publ_author_name
'Huertas, Angelica'
'Vega, Daniel'
'Rodriguez, Jairo Arbey'
'Rojas, Carlos'
'Torrenegra, Ruben'
'Rodriguez, Oscar'

_publ_section_title
;
 Glucosilate kaurenoic acid sesquihydrate
;
_journal_coeditor_code LH2520
_journal_issue 12
_journal_name_full 'Acta Crystallographica Section E'
_journal_page_first o4880
_journal_page_last o4880
_journal_paper_doi 10.1107/S1600536807059727
_journal_volume 63
_journal_year 2007
_chemical_formula_iupac 'C26 H42 O9, 1.5H2 O'
_chemical_formula_moiety 'C26 H42 O9, 1.5(H2 O)'
_chemical_formula_sum 'C26 H45 O10.5'
_chemical_formula_weight 525.62
_chemical_melting_point 240
_chemical_name_common 'glucosilate kaurenoic acid 1.5-hydrate'
_space_group_crystal_system monoclinic
_space_group_IT_number 5
_space_group_name_H-M_alt 'C 1 2 1'
_symmetry_space_group_name_Hall 'C 2y'
_symmetry_space_group_name_H-M 'C 1 2 1'
_atom_sites_solution_hydrogens geom
_atom_sites_solution_primary direct
_atom_sites_solution_secondary difmap
_audit_creation_method 'WinGX routine CIF_UPDATE'
_cell_angle_alpha 90
_cell_angle_beta 100.52(5)
_cell_angle_gamma 90
_cell_formula_units_Z 4
_cell_length_a 33.36(2)
_cell_length_b 7.365(4)
_cell_length_c 11.076(8)
_cell_measurement_reflns_used 20
_cell_measurement_temperature 293(2)
_cell_measurement_theta_max 25
_cell_measurement_theta_min 14
_cell_volume 2676(3)
_computing_cell_refinement
;
MSC/AFC6S Diffractometer Control Software (Molecular Structure Corporation,
1993)
;
_computing_data_collection
;
MSC/AFC6S Diffractometer Control Software (Molecular Structure Corporation,
1993)
;
_computing_data_reduction
;
MSC/AFC6S Diffractometer Control Software (Molecular Structure Corporation,
1993)
;
_computing_molecular_graphics 'SHELXTL-PC (Sheldrick, 1994)'
_computing_publication_material 'SHELXTL-PC, WinGX (Farrugia, 1999) and PARST (Nardelli, 1983)'
_computing_structure_refinement 'SHELXL97 (Sheldrick, 1997)'
_computing_structure_solution 'SHELXS97 (Sheldrick, 1997)'
_diffrn_measured_fraction_theta_full 1
_diffrn_measured_fraction_theta_max 1
_diffrn_measurement_device_type 'AFC6 Rigaku Diffractometer'
_diffrn_measurement_method '\w scans'
_diffrn_radiation_monochromator graphite
_diffrn_radiation_source 'fine-focus sealed tube'
_diffrn_radiation_type MoK\a
_diffrn_radiation_wavelength 0.71073
_diffrn_reflns_av_R_equivalents 0.0638
_diffrn_reflns_av_sigmaI/netI 0.2187
_diffrn_reflns_limit_h_max 39
_diffrn_reflns_limit_h_min -1
_diffrn_reflns_limit_k_max 8
_diffrn_reflns_limit_k_min -1
_diffrn_reflns_limit_l_max 12
_diffrn_reflns_limit_l_min -13
_diffrn_reflns_number 3120
_diffrn_reflns_theta_full 25
_diffrn_reflns_theta_max 25
_diffrn_reflns_theta_min 1.87
_diffrn_standards_decay_% <0.1
_diffrn_standards_interval_count 147
_diffrn_standards_number 3
_exptl_absorpt_coefficient_mu 0.1
_exptl_absorpt_correction_type none
_exptl_crystal_colour colourless
_exptl_crystal_density_diffrn 1.305
_exptl_crystal_density_method 'not measured'
_exptl_crystal_description plate
_exptl_crystal_F_000 1140
_exptl_crystal_size_max .4
_exptl_crystal_size_mid .2
_exptl_crystal_size_min .05
_refine_diff_density_max 0.552
_refine_diff_density_min -0.352
_refine_ls_extinction_method none
_refine_ls_goodness_of_fit_ref 0.995
_refine_ls_hydrogen_treatment mixed
_refine_ls_matrix_type full
_refine_ls_number_parameters 350
_refine_ls_number_reflns 2559
_refine_ls_number_restraints 12
_refine_ls_restrained_S_all 0.994
_refine_ls_R_factor_all 0.2330
_refine_ls_R_factor_gt 0.0706
_refine_ls_shift/su_max 0.000
_refine_ls_shift/su_mean 0.000
_refine_ls_structure_factor_coef Fsqd
_refine_ls_weighting_details 'calc w=1/[\s^2^(Fo^2^)+(0.1157P)^2^] where P=(Fo^2^+2Fc^2^)/3'
_refine_ls_weighting_scheme calc
_refine_ls_wR_factor_gt 0.1687
_refine_ls_wR_factor_ref 0.2192
_reflns_number_gt 1222
_reflns_number_total 2559
_reflns_threshold_expression I>2\s(I)
_cod_data_source_file lh2520.cif
_cod_data_source_block I
_cod_depositor_comments
;
The following automatic conversions were performed:
'_space_group_crystal_system' value 'Monoclinic' changed to 'monoclinic'
according to '/home/saulius/struct/CIF-dictionaries/cif_core.dic'
dictionary named 'cif_core.dic' version 2.4.1 from 2010-06-29.

Automatic conversion script
Id: cif_fix_enum 1527 2010-12-29 10:47:43Z saulius 

The following automatic conversions were performed:

'_space_group_crystal_system' value 'Monoclinic' changed to
'monoclinic' according to
/home/saulius/struct/CIF-dictionaries/cif_core.dic dictionary named
'cif_core.dic' version 2.4.1 from 2010-06-29.

Automatic conversion script
Id: cif_fix_values 1715 2011-07-08 13:25:40Z adriana 
;
_cod_original_cell_volume 2675(3)
_cod_original_formula_sum 'C26 H45 O10.50'
_cod_database_code 2216614
_cod_database_fobs_code 2216614

loop_
_symmetry_equiv_pos_as_xyz
'x, y, z'
'-x, y, -z'
'x+1/2, y+1/2, z'
'-x+1/2, y+1/2, -z'

loop_
_atom_site_type_symbol
_atom_site_label
_atom_site_fract_x
_atom_site_fract_y
_atom_site_fract_z
_atom_site_U_iso_or_equiv
_atom_site_adp_type
_atom_site_calc_flag
_atom_site_refinement_flags
_atom_site_occupancy
C C1 0.3322(2) 0.6045(17) 0.3825(9) 0.044(3) Uani d . 1
H H1A 0.3217 0.7276 0.3771 0.053 Uiso calc R 1
H H1B 0.3296 0.5566 0.4622 0.053 Uiso calc R 1
C C2 0.3769(3) 0.6100(18) 0.3739(9) 0.048(3) Uani d . 1
H H2A 0.3802 0.6690 0.2979 0.057 Uiso calc R 1
H H2B 0.3917 0.6803 0.4417 0.057 Uiso calc R 1
C C3 0.3943(3) 0.4209(17) 0.3775(9) 0.047(3) Uani d . 1
H H3A 0.3918 0.3639 0.4547 0.056 Uiso calc R 1
H H3B 0.4230 0.4278 0.3735 0.056 Uiso calc R 1
C C4 0.3724(2) 0.3034(16) 0.2705(8) 0.034(2) Uani d . 1
C C5 0.3262(2) 0.2991(15) 0.2791(8) 0.032(2) Uani d . 1
H H5 0.3260 0.2495 0.3611 0.039 Uiso calc R 1
C C6 0.2987(3) 0.1697(15) 0.1935(9) 0.038(3) Uani d . 1
H H6A 0.3128 0.0556 0.1883 0.046 Uiso calc R 1
H H6B 0.2924 0.2218 0.1118 0.046 Uiso calc R 1
C C7 0.2591(3) 0.1356(14) 0.2422(9) 0.036(2) Uani d . 1
H H7A 0.2420 0.0534 0.1868 0.043 Uiso calc R 1
H H7B 0.2657 0.0769 0.3217 0.043 Uiso calc R 1
C C8 0.2353(2) 0.3089(14) 0.2549(8) 0.030(2) Uani d . 1
C C9 0.2638(2) 0.4573(14) 0.3251(8) 0.030(2) Uani d . 1
H H9 0.2712 0.4105 0.4091 0.036 Uiso calc R 1
C C10 0.3062(3) 0.4892(14) 0.2824(9) 0.033(2) Uani d . 1
C C11 0.2397(3) 0.6293(16) 0.3377(9) 0.040(3) Uani d . 1
H H11A 0.2587 0.7303 0.3491 0.048 Uiso calc R 1
H H11B 0.2283 0.6191 0.4118 0.048 Uiso calc R 1
C C12 0.2051(3) 0.6764(14) 0.2316(8) 0.033(2) Uani d . 1
H H12A 0.2165 0.7372 0.1679 0.040 Uiso calc R 1
H H12B 0.1867 0.7607 0.2610 0.040 Uiso calc R 1
C C13 0.1804(3) 0.5096(15) 0.1750(8) 0.035(3) Uani d . 1
H H13 0.1587 0.5453 0.1071 0.042 Uiso calc R 1
C C14 0.2104(3) 0.3775(14) 0.1314(7) 0.032(2) Uani d . 1
H H14A 0.2277 0.4393 0.0829 0.038 Uiso calc R 1
H H14B 0.1963 0.2787 0.0837 0.038 Uiso calc R 1
C C15 0.1999(2) 0.2679(14) 0.3255(8) 0.034(2) Uani d . 1
H H15A 0.2085 0.2927 0.4124 0.041 Uiso calc R 1
H H15B 0.1919 0.1414 0.3156 0.041 Uiso calc R 1
C C16 0.1635(3) 0.3938(14) 0.2700(7) 0.030(2) Uani d . 1
C C17 0.1461(3) 0.4952(15) 0.3674(8) 0.036(3) Uani d D 1
H H17A 0.1346 0.4081 0.4173 0.043 Uiso calc R 1
H H17B 0.1680 0.5582 0.4206 0.043 Uiso calc R 1
C C18 0.3905(3) 0.1080(18) 0.2865(11) 0.059(3) Uani d . 1
H H18A 0.3795 0.0364 0.2156 0.088 Uiso calc R 1
H H18B 0.3834 0.0533 0.3584 0.088 Uiso calc R 1
H H18C 0.4196 0.1140 0.2951 0.088 Uiso calc R 1
C C19 0.3834(3) 0.3714(15) 0.1500(8) 0.038(3) Uani d D 1
C C20 0.3017(3) 0.5934(17) 0.1613(8) 0.038(3) Uani d . 1
H H20A 0.2840 0.6957 0.1636 0.057 Uiso calc R 1
H H20B 0.2902 0.5148 0.0947 0.057 Uiso calc R 1
H H20C 0.3280 0.6349 0.1496 0.057 Uiso calc R 1
C C1' 0.1039(2) 0.1856(14) 0.2468(8) 0.029(2) Uani d . 1
H H1' 0.1172 0.1391 0.3270 0.035 Uiso calc R 1
C C2' 0.0868(3) 0.0309(15) 0.1649(9) 0.038(3) Uani d D 1
H H2' 0.0771 0.0807 0.0827 0.045 Uiso calc R 1
C C3' 0.0494(3) -0.0530(15) 0.2098(9) 0.042(3) Uani d . 1
H H3' 0.0592 -0.1152 0.2879 0.050 Uiso calc R 1
C C4' 0.0182(2) 0.0872(16) 0.2302(8) 0.035(3) Uani d D 1
H H4' 0.0055 0.1413 0.1516 0.042 Uiso calc R 1
C C5' 0.0401(3) 0.2343(16) 0.3160(9) 0.042(3) Uani d . 1
H H5' 0.0521 0.1777 0.3943 0.051 Uiso calc R 1
C C6' 0.0142(3) 0.3876(19) 0.3406(11) 0.061(3) Uani d . 1
H H6'1 -0.0083 0.3457 0.3777 0.073 Uiso calc R 1
H H6'2 0.0034 0.4530 0.2657 0.073 Uiso calc R 1
O O16 0.13182(15) 0.2820(10) 0.1924(5) 0.0346(17) Uani d D 1
O O17 0.11503(18) 0.6252(11) 0.3182(7) 0.049(2) Uani d D 1
H H17 0.0934(9) 0.574(9) 0.322(10) 0.073 Uiso d D 1
O O19 0.35864(19) 0.3112(12) 0.0513(6) 0.052(2) Uani d D 1
H H19 0.366(2) 0.346(15) -0.013(3) 0.078 Uiso d D 1
O O20 0.4128(2) 0.4628(13) 0.1414(6) 0.060(2) Uani d . 1
O O21 0.07224(17) 0.3076(11) 0.2613(6) 0.0426(19) Uani d . 1
O O22 0.11692(18) -0.1015(10) 0.1549(6) 0.0413(18) Uani d D 1
H H22 0.1270(18) -0.128(5) 0.225(3) 0.062 Uiso d D 1
O O23 0.0315(2) -0.1871(13) 0.1205(8) 0.088(3) Uani d . 1
H H23 0.0489 -0.2615 0.1107 0.131 Uiso calc R 1
O O24 -0.0117(2) 0.0061(12) 0.2867(6) 0.052(2) Uani d D 1
H H24 -0.0322(14) 0.000(17) 0.233(5) 0.078 Uiso d D 1
O O26 0.0425(3) 0.5035(16) 0.4271(10) 0.109(4) Uani d . 1
H H26 0.0326 0.5234 0.4884 0.164 Uiso calc R 1
O O1W 0.0000 0.7924(18) 0.5000 0.063(3) Uani d SD 1
H H1W 0.000(4) 0.858(6) 0.436(3) 0.094 Uiso d D 1
O O2W1 0.4565(6) 0.129(4) 0.0860(19) 0.060(6) Uiso d P 0.33
O O2W2 0.4415(6) -0.046(4) 0.050(2) 0.053(6) Uiso d P 0.33
O O2W3 0.4347(9) 0.027(5) -0.012(3) 0.095(10) Uiso d P 0.33

loop_
_atom_site_aniso_label
_atom_site_aniso_U_11
_atom_site_aniso_U_22
_atom_site_aniso_U_33
_atom_site_aniso_U_12
_atom_site_aniso_U_13
_atom_site_aniso_U_23
C1 0.031(5) 0.046(7) 0.053(6) -0.018(6) 0.003(4) -0.013(6)
C2 0.031(5) 0.075(10) 0.036(6) -0.013(6) 0.004(4) -0.006(6)
C3 0.027(5) 0.066(9) 0.048(6) -0.001(6) 0.007(5) 0.003(7)
C4 0.026(4) 0.035(6) 0.044(5) 0.001(5) 0.013(4) 0.008(6)
C5 0.030(5) 0.034(6) 0.031(5) 0.003(5) 0.003(4) 0.019(5)
C6 0.044(6) 0.030(7) 0.043(6) -0.004(5) 0.015(5) -0.009(5)
C7 0.031(5) 0.026(6) 0.051(6) -0.009(5) 0.008(4) -0.002(6)
C8 0.029(5) 0.021(6) 0.041(5) 0.004(5) 0.010(4) 0.004(5)
C9 0.021(4) 0.038(6) 0.030(5) -0.001(5) 0.002(4) -0.001(5)
C10 0.029(5) 0.024(6) 0.046(6) 0.001(5) 0.006(4) 0.011(5)
C11 0.027(5) 0.041(8) 0.053(6) -0.005(5) 0.006(4) -0.008(6)
C12 0.028(5) 0.020(6) 0.051(6) 0.002(5) 0.009(4) 0.001(5)
C13 0.032(5) 0.039(7) 0.031(5) -0.005(5) 0.002(4) 0.010(5)
C14 0.039(5) 0.020(6) 0.035(5) -0.012(5) 0.002(4) 0.004(5)
C15 0.035(5) 0.025(6) 0.042(5) -0.008(5) 0.005(4) 0.006(5)
C16 0.032(5) 0.029(6) 0.030(5) -0.001(5) 0.007(4) -0.004(5)
C17 0.032(5) 0.044(7) 0.035(5) 0.004(5) 0.014(4) 0.009(5)
C18 0.051(6) 0.050(8) 0.078(8) 0.013(7) 0.022(6) 0.024(7)
C19 0.044(6) 0.036(7) 0.034(5) 0.006(6) 0.007(5) -0.004(6)
C20 0.030(5) 0.057(8) 0.029(5) -0.009(6) 0.009(4) 0.001(5)
C1' 0.021(5) 0.034(6) 0.030(5) -0.008(5) 0.001(4) 0.000(5)
C2' 0.024(4) 0.044(8) 0.046(6) 0.006(5) 0.007(4) 0.002(6)
C3' 0.047(6) 0.032(7) 0.046(6) -0.010(6) 0.009(5) -0.001(6)
C4' 0.023(5) 0.047(7) 0.036(5) 0.002(5) 0.011(4) 0.004(6)
C5' 0.038(5) 0.057(9) 0.035(6) 0.001(6) 0.013(5) 0.003(6)
C6' 0.040(6) 0.067(9) 0.079(8) -0.010(7) 0.022(6) -0.024(8)
O16 0.029(3) 0.040(5) 0.035(3) -0.009(4) 0.006(3) -0.004(4)
O17 0.033(4) 0.039(5) 0.079(5) 0.003(4) 0.019(4) 0.010(5)
O19 0.046(4) 0.074(6) 0.040(4) -0.022(5) 0.016(3) -0.013(5)
O20 0.048(4) 0.088(7) 0.046(4) -0.042(5) 0.012(3) -0.003(5)
O21 0.027(3) 0.051(5) 0.054(4) -0.001(4) 0.020(3) 0.001(4)
O22 0.039(4) 0.041(5) 0.045(4) 0.008(4) 0.012(3) 0.011(4)
O23 0.064(5) 0.072(7) 0.134(7) -0.038(5) 0.038(5) -0.065(7)
O24 0.031(4) 0.070(6) 0.055(4) -0.014(4) 0.009(3) 0.006(5)
O26 0.086(7) 0.112(10) 0.134(8) -0.010(7) 0.030(6) -0.053(8)
O1W 0.071(7) 0.056(8) 0.066(7) 0.000 0.025(7) 0.000

loop_
_atom_type_symbol
_atom_type_description
_atom_type_scat_dispersion_real
_atom_type_scat_dispersion_imag
_atom_type_scat_source
C C 0.0033 0.0016 'International Tables Vol C Tables 4.2.6.8 and 6.1.1.4'
H H 0.0000 0.0000 'International Tables Vol C Tables 4.2.6.8 and 6.1.1.4'
O O 0.0106 0.0060 'International Tables Vol C Tables 4.2.6.8 and 6.1.1.4'

loop_
_geom_angle_atom_site_label_1
_geom_angle_atom_site_label_2
_geom_angle_atom_site_label_3
_geom_angle
C2 C1 C10 113.9(9)
C2 C1 H1A 108.8
C10 C1 H1A 108.8
C2 C1 H1B 108.8
C10 C1 H1B 108.8
H1A C1 H1B 107.7
C3 C2 C1 110.6(10)
C3 C2 H2A 109.5
C1 C2 H2A 109.5
C3 C2 H2B 109.5
C1 C2 H2B 109.5
H2A C2 H2B 108.1
C2 C3 C4 111.9(8)
C2 C3 H3A 109.2
C4 C3 H3A 109.2
C2 C3 H3B 109.2
C4 C3 H3B 109.2
H3A C3 H3B 107.9
C19 C4 C3 109.3(8)
C19 C4 C18 104.5(8)
C3 C4 C18 108.2(8)
C19 C4 C5 117.2(7)
C3 C4 C5 107.5(8)
C18 C4 C5 109.9(9)
C6 C5 C10 111.5(7)
C6 C5 C4 117.5(8)
C10 C5 C4 114.6(8)
C6 C5 H5 103.8
C10 C5 H5 103.8
C4 C5 H5 103.8
C5 C6 C7 109.9(7)
C5 C6 H6A 109.7
C7 C6 H6A 109.7
C5 C6 H6B 109.7
C7 C6 H6B 109.7
H6A C6 H6B 108.2
C8 C7 C6 113.1(8)
C8 C7 H7A 109.0
C6 C7 H7A 109.0
C8 C7 H7B 109.0
C6 C7 H7B 109.0
H7A C7 H7B 107.8
C7 C8 C14 113.3(8)
C7 C8 C9 110.7(7)
C14 C8 C9 113.0(8)
C7 C8 C15 109.8(8)
C14 C8 C15 100.0(7)
C9 C8 C15 109.4(7)
C11 C9 C8 110.2(7)
C11 C9 C10 114.7(8)
C8 C9 C10 116.7(7)
C11 C9 H9 104.6
C8 C9 H9 104.6
C10 C9 H9 104.6
C20 C10 C1 107.9(9)
C20 C10 C5 113.9(8)
C1 C10 C5 109.1(8)
C20 C10 C9 112.7(7)
C1 C10 C9 106.6(7)
C5 C10 C9 106.4(8)
C9 C11 C12 117.2(8)
C9 C11 H11A 108.0
C12 C11 H11A 108.0
C9 C11 H11B 108.0
C12 C11 H11B 108.0
H11A C11 H11B 107.3
C11 C12 C13 113.8(8)
C11 C12 H12A 108.8
C13 C12 H12A 108.8
C11 C12 H12B 108.8
C13 C12 H12B 108.8
H12A C12 H12B 107.7
C14 C13 C16 101.8(8)
C14 C13 C12 107.5(7)
C16 C13 C12 113.4(7)
C14 C13 H13 111.2
C16 C13 H13 111.2
C12 C13 H13 111.2
C13 C14 C8 101.7(7)
C13 C14 H14A 111.4
C8 C14 H14A 111.4
C13 C14 H14B 111.4
C8 C14 H14B 111.4
H14A C14 H14B 109.3
C8 C15 C16 107.0(7)
C8 C15 H15A 110.3
C16 C15 H15A 110.3
C8 C15 H15B 110.3
C16 C15 H15B 110.3
H15A C15 H15B 108.6
O16 C16 C17 111.1(7)
O16 C16 C13 102.8(6)
C17 C16 C13 116.8(8)
O16 C16 C15 108.6(8)
C17 C16 C15 112.6(7)
C13 C16 C15 104.1(7)
O17 C17 C16 113.7(7)
O17 C17 H17A 108.8
C16 C17 H17A 108.8
O17 C17 H17B 108.8
C16 C17 H17B 108.8
H17A C17 H17B 107.7
C4 C18 H18A 109.5
C4 C18 H18B 109.5
H18A C18 H18B 109.5
C4 C18 H18C 109.5
H18A C18 H18C 109.5
H18B C18 H18C 109.5
O20 C19 O19 121.0(9)
O20 C19 C4 125.4(9)
O19 C19 C4 113.4(9)
C10 C20 H20A 109.5
C10 C20 H20B 109.5
H20A C20 H20B 109.5
C10 C20 H20C 109.5
H20A C20 H20C 109.5
H20B C20 H20C 109.5
O16 C1' O21 107.3(8)
O16 C1' C2' 109.7(7)
O21 C1' C2' 109.9(7)
O16 C1' H1' 110.0
O21 C1' H1' 110.0
C2' C1' H1' 110.0
O22 C2' C1' 111.8(7)
O22 C2' C3' 111.9(9)
C1' C2' C3' 110.4(8)
O22 C2' H2' 107.5
C1' C2' H2' 107.5
C3' C2' H2' 107.5
O23 C3' C4' 111.0(8)
O23 C3' C2' 108.0(8)
C4' C3' C2' 113.0(9)
O23 C3' H3' 108.3
C4' C3' H3' 108.3
C2' C3' H3' 108.3
O24 C4' C3' 109.9(9)
O24 C4' C5' 108.7(7)
C3' C4' C5' 108.2(7)
O24 C4' H4' 110.0
C3' C4' H4' 110.0
C5' C4' H4' 110.0
O21 C5' C6' 107.4(9)
O21 C5' C4' 108.3(7)
C6' C5' C4' 115.2(8)
O21 C5' H5' 108.6
C6' C5' H5' 108.6
C4' C5' H5' 108.6
C5' C6' O26 103.6(8)
C5' C6' H6'1 111.0
O26 C6' H6'1 111.0
C5' C6' H6'2 111.0
O26 C6' H6'2 111.0
H6'1 C6' H6'2 109.0
C1' O16 C16 119.7(6)
C17 O17 H17 104(4)
C19 O19 H19 111(4)
C1' O21 C5' 116.1(8)
C2' O22 H22 105(4)
C3' O23 H23 109.5
C4' O24 H24 105(4)
C6' O26 H26 109.5
O2W3 O2W1 O2W2 35.8(15)
O2W3 O2W2 O2W1 72(3)
O2W2 O2W3 O2W1 73(3)

loop_
_geom_bond_atom_site_label_1
_geom_bond_atom_site_label_2
_geom_bond_distance
C1 C2 1.512(12)
C1 C10 1.534(14)
C1 H1A 0.9700
C1 H1B 0.9700
C2 C3 1.505(17)
C2 H2A 0.9700
C2 H2B 0.9700
C3 C4 1.540(14)
C3 H3A 0.9700
C3 H3B 0.9700
C4 C19 1.532(13)
C4 C18 1.558(16)
C4 C5 1.561(11)
C5 C6 1.525(13)
C5 C10 1.555(14)
C5 H5 0.9800
C6 C7 1.537(12)
C6 H6A 0.9700
C6 H6B 0.9700
C7 C8 1.523(13)
C7 H7A 0.9700
C7 H7B 0.9700
C8 C14 1.549(12)
C8 C9 1.559(13)
C8 C15 1.560(12)
C9 C11 1.520(14)
C9 C10 1.588(11)
C9 H9 0.9800
C10 C20 1.529(13)
C11 C12 1.529(12)
C11 H11A 0.9700
C11 H11B 0.9700
C12 C13 1.547(13)
C12 H12A 0.9700
C12 H12B 0.9700
C13 C14 1.537(13)
C13 C16 1.538(12)
C13 H13 0.9800
C14 H14A 0.9700
C14 H14B 0.9700
C15 C16 1.561(12)
C15 H15A 0.9700
C15 H15B 0.9700
C16 O16 1.485(10)
C16 C17 1.513(12)
C17 O17 1.442(11)
C17 H17A 0.9700
C17 H17B 0.9700
C18 H18A 0.9600
C18 H18B 0.9600
C18 H18C 0.9600
C19 O20 1.209(12)
C19 O19 1.321(11)
C20 H20A 0.9600
C20 H20B 0.9600
C20 H20C 0.9600
C1' O16 1.393(10)
C1' O21 1.418(11)
C1' C2' 1.503(13)
C1' H1' 0.9800
C2' O22 1.420(11)
C2' C3' 1.551(13)
C2' H2' 0.9800
C3' O23 1.447(12)
C3' C4' 1.513(14)
C3' H3' 0.9800
C4' O24 1.404(11)
C4' C5' 1.535(14)
C4' H4' 0.9800
C5' O21 1.430(11)
C5' C6' 1.477(16)
C5' H5' 0.9800
C6' O26 1.485(14)
C6' H6'1 0.9700
C6' H6'2 0.9700
O17 H17 0.82(2)
O19 H19 0.84(2)
O22 H22 0.81(2)
O23 H23 0.8200
O24 H24 0.82(2)
O26 H26 0.8200
O1W H1W 0.85(2)
O2W1 O2W3 1.41(4)
O2W1 O2W2 1.41(4)
O2W2 O2W3 0.87(3)

loop_
_geom_hbond_atom_site_label_D
_geom_hbond_atom_site_label_H
_geom_hbond_atom_site_label_A
_geom_hbond_site_symmetry_A
_geom_hbond_distance_DH
_geom_hbond_distance_HA
_geom_hbond_distance_DA
_geom_hbond_angle_DHA
O17 H17 O21 1_555 0.83(2) 2.14(7) 2.753(9) 131(7)
O17 H17 O26 1_555 0.83(2) 2.29(6) 3.033(11) 149(9)
O19 H19 O22 4_555 0.84(6) 1.82(5) 2.641(13) 171.9(3)
O22 H22 O17 1_545 0.81(2) 2.17(4) 2.715(6) 125.1(3)
O24 H24 O20 3_445 0.82(5) 1.94(5) 2.747(6) 164.9(3)
O26 H26 O1W 1_555 0.820 2.27 2.757(15) 118
O1W H1W O24 1_565 0.86(5) 1.96(4) 2.804(6) 169.4(3)

loop_
_geom_torsion_atom_site_label_1
_geom_torsion_atom_site_label_2
_geom_torsion_atom_site_label_3
_geom_torsion_atom_site_label_4
_geom_torsion
C10 C1 C2 C3 -56.6(12)
C1 C2 C3 C4 60.1(11)
C2 C3 C4 C19 70.2(10)
C2 C3 C4 C18 -176.5(8)
C2 C3 C4 C5 -57.9(11)
C19 C4 C5 C6 64.8(13)
C3 C4 C5 C6 -171.7(8)
C18 C4 C5 C6 -54.2(11)
C19 C4 C5 C10 -68.9(12)
C3 C4 C5 C10 54.5(11)
C18 C4 C5 C10 172.0(9)
C10 C5 C6 C7 -63.8(11)
C4 C5 C6 C7 161.1(8)
C5 C6 C7 C8 58.6(11)
C6 C7 C8 C14 78.9(10)
C6 C7 C8 C9 -49.2(11)
C6 C7 C8 C15 -170.2(7)
C7 C8 C9 C11 -179.8(8)
C14 C8 C9 C11 51.9(10)
C15 C8 C9 C11 -58.6(10)
C7 C8 C9 C10 47.1(11)
C14 C8 C9 C10 -81.3(10)
C15 C8 C9 C10 168.2(7)
C2 C1 C10 C20 -73.1(11)
C2 C1 C10 C5 51.1(12)
C2 C1 C10 C9 165.7(9)
C6 C5 C10 C20 -67.1(9)
C4 C5 C10 C20 69.4(10)
C6 C5 C10 C1 172.4(7)
C4 C5 C10 C1 -51.2(10)
C6 C5 C10 C9 57.7(10)
C4 C5 C10 C9 -165.8(7)
C11 C9 C10 C20 -56.1(11)
C8 C9 C10 C20 75.0(11)
C11 C9 C10 C1 62.1(10)
C8 C9 C10 C1 -166.8(9)
C11 C9 C10 C5 178.4(8)
C8 C9 C10 C5 -50.5(10)
C8 C9 C11 C12 -34.5(11)
C10 C9 C11 C12 99.7(9)
C9 C11 C12 C13 39.1(11)
C11 C12 C13 C14 -57.6(10)
C11 C12 C13 C16 54.1(11)
C16 C13 C14 C8 -49.4(8)
C12 C13 C14 C8 70.0(8)
C7 C8 C14 C13 163.0(7)
C9 C8 C14 C13 -70.1(8)
C15 C8 C14 C13 46.2(8)
C7 C8 C15 C16 -145.7(8)
C14 C8 C15 C16 -26.3(9)
C9 C8 C15 C16 92.7(8)
C14 C13 C16 O16 -81.5(8)
C12 C13 C16 O16 163.4(7)
C14 C13 C16 C17 156.6(7)
C12 C13 C16 C17 41.5(11)
C14 C13 C16 C15 31.8(8)
C12 C13 C16 C15 -83.3(9)
C8 C15 C16 O16 105.9(8)
C8 C15 C16 C17 -130.6(8)
C8 C15 C16 C13 -3.2(9)
O16 C16 C17 O17 -63.4(10)
C13 C16 C17 O17 54.0(10)
C15 C16 C17 O17 174.5(8)
C3 C4 C19 O20 20.2(14)
C18 C4 C19 O20 -95.4(13)
C5 C4 C19 O20 142.7(11)
C3 C4 C19 O19 -163.8(9)
C18 C4 C19 O19 80.6(10)
C5 C4 C19 O19 -41.3(13)
O16 C1' C2' O22 66.5(9)
O21 C1' C2' O22 -175.8(7)
O16 C1' C2' C3' -168.2(8)
O21 C1' C2' C3' -50.5(10)
O22 C2' C3' O23 -61.1(11)
C1' C2' C3' O23 173.8(8)
O22 C2' C3' C4' 175.8(8)
C1' C2' C3' C4' 50.6(11)
O23 C3' C4' O24 66.8(10)
C2' C3' C4' O24 -171.8(7)
O23 C3' C4' C5' -174.7(8)
C2' C3' C4' C5' -53.2(11)
O24 C4' C5' O21 176.2(8)
C3' C4' C5' O21 56.9(10)
O24 C4' C5' C6' -63.6(12)
C3' C4' C5' C6' 177.1(9)
O21 C5' C6' O26 -60.9(11)
C4' C5' C6' O26 178.4(8)
O21 C1' O16 C16 83.3(9)
C2' C1' O16 C16 -157.4(7)
C17 C16 O16 C1' -41.3(11)
C13 C16 O16 C1' -166.9(8)
C15 C16 O16 C1' 83.2(9)
O16 C1' O21 C5' 179.9(7)
C2' C1' O21 C5' 60.7(10)
C6' C5' O21 C1' 171.2(8)
C4' C5' O21 C1' -63.8(10)
